data_7042098
loop_
_publ_author_name
'Faraonov, Maxim A.'
'Konarev, Dmitri V.'
'Fatalov, Alexey M.'
'Khasanov, Salavat S.'
'Troyanov, Sergey I.'
'Lyubovskaya, Rimma N.'

_publ_section_title
;
 Radical anion and dianion salts of titanyl macrocycles with acceptor
 substituents or an extended \p-system.
;
_journal_issue 11
_journal_name_full 'Dalton transactions (Cambridge, England : 2003)'
_journal_page_first 3547
_journal_page_last 3555
_journal_paper_doi 10.1039/c6dt04896j
_journal_volume 46
_journal_year 2017
_chemical_compound_source no
_chemical_formula_moiety '(C64 H24 N16 Ti O), 2(C36 H30 N P2), 0.8(C7 H5 N) 1.3(C6 H4 Cl2)'
_chemical_formula_sum 'C149.4 H93.2 Cl2.6 N18.8 O P4 Ti'
_chemical_formula_weight 2431.57
_chemical_melting_point ?
_chemical_name_common no
_chemical_name_systematic
'di(bis(triphenylphosphoranylidene)ammonium) titanyl tetra(acenapheno)pyrazinoporphyrazene , dichlorobenzene, benzonitrile solvate'
_chemical_properties_physical ', Air-sensitive,Moisture-sensitive'
_space_group_crystal_system monoclinic
_space_group_IT_number 15
_space_group_name_Hall '-C 2yc'
_space_group_name_H-M_alt 'C 1 2/c 1'
_symmetry_space_group_name_Hall '-C 2yc'
_symmetry_space_group_name_H-M 'C 1 2/c 1'
_atom_sites_solution_hydrogens geom
_audit_creation_date 2016-05-10
_audit_creation_method SHELXL-2013
_audit_update_record
;
2017-02-12 deposited with the CCDC.
2017-02-16 downloaded from the CCDC.
;
_cell_angle_alpha 90
_cell_angle_beta 101.073(5)
_cell_angle_gamma 90
_cell_formula_units_Z 8
_cell_length_a 36.695(2)
_cell_length_b 25.1999(8)
_cell_length_c 27.4198(11)
_cell_measurement_reflns_used 12202
_cell_measurement_temperature 100(2)
_cell_measurement_theta_max 28.1380
_cell_measurement_theta_min 1.7720
_cell_volume 24883.3(19)
_computing_cell_refinement 'CrysAlisPro 1.171.38.41 (Rigaku OD, 2015)'
_computing_data_collection 'CrysAlisPro 1.171.38.41 (Rigaku OD, 2015)'
_computing_data_reduction 'CrysAlisPro 1.171.38.41 (Rigaku OD, 2015)'
_computing_molecular_graphics WinGX
_computing_publication_material WinGX
_computing_structure_refinement 'SHELXL-2013 (Sheldrick, 2013)'
_computing_structure_solution 'SHELXL-2013 (Sheldrick, 2013)'
_diffrn_ambient_temperature 100(2)
_diffrn_detector 'CCD plate'
_diffrn_measured_fraction_theta_full 0.928
_diffrn_measured_fraction_theta_max 0.953
_diffrn_measurement_device_type 'Bruker APEX-II CCD'
_diffrn_measurement_method '\w scans'
_diffrn_radiation_monochromator graphite
_diffrn_radiation_probe x-ray
_diffrn_radiation_type 'Mo K\a'
_diffrn_radiation_wavelength 0.71073
_diffrn_reflns_av_R_equivalents 0.0901
_diffrn_reflns_av_unetI/netI 0.0947
_diffrn_reflns_Laue_measured_fraction_full 0.928
_diffrn_reflns_Laue_measured_fraction_max 0.953
_diffrn_reflns_limit_h_max 39
_diffrn_reflns_limit_h_min -40
_diffrn_reflns_limit_k_max 29
_diffrn_reflns_limit_k_min -29
_diffrn_reflns_limit_l_max 32
_diffrn_reflns_limit_l_min -32
_diffrn_reflns_number 68100
_diffrn_reflns_point_group_measured_fraction_full 0.928
_diffrn_reflns_point_group_measured_fraction_max 0.953
_diffrn_reflns_theta_full 25.242
_diffrn_reflns_theta_max 25.000
_diffrn_reflns_theta_min 1.707
_diffrn_source 'fine-focus sealed X-ray tube'
_diffrn_source_type 'Enhance (Mo) X-ray Source'
_exptl_absorpt_coefficient_mu 0.239
_exptl_absorpt_correction_T_max 1.00000
_exptl_absorpt_correction_T_min 0.83031
_exptl_absorpt_correction_type multi-scan
_exptl_absorpt_process_details
;
CrysAlisPro 1.171.38.41 (Rigaku Oxford Diffraction, 2015)
Empirical absorption correction using spherical harmonics,
 implemented in SCALE3 ABSPACK scaling algorithm.
;
_exptl_crystal_colour black
_exptl_crystal_density_diffrn 1.298
_exptl_crystal_description prism
_exptl_crystal_F_000 10043
_exptl_crystal_recrystallization_method 'Re-crystallisation from solvent: o-dichlorobenzene'
_exptl_crystal_size_max 0.350
_exptl_crystal_size_mid 0.200
_exptl_crystal_size_min 0.150
_refine_diff_density_max 0.968
_refine_diff_density_min -0.573
_refine_diff_density_rms 0.094
_refine_ls_extinction_method none
_refine_ls_goodness_of_fit_ref 1.063
_refine_ls_hydrogen_treatment constr
_refine_ls_matrix_type full
_refine_ls_number_parameters 1529
_refine_ls_number_reflns 20895
_refine_ls_number_restraints 797
_refine_ls_restrained_S_all 1.046
_refine_ls_R_factor_all 0.1984
_refine_ls_R_factor_gt 0.1158
_refine_ls_shift/su_max 0.003
_refine_ls_shift/su_mean 0.000
_refine_ls_structure_factor_coef Fsqd
_refine_ls_weighting_details 'w=1/[\s^2^(Fo^2^)+(0.1298P)^2^+186.4310P] where P=(Fo^2^+2Fc^2^)/3'
_refine_ls_weighting_scheme calc
_refine_ls_wR_factor_gt 0.2766
_refine_ls_wR_factor_ref 0.3277
_reflns_Friedel_coverage 0.000
_reflns_number_gt 11354
_reflns_number_total 20895
_reflns_threshold_expression 'I > 2\s(I)'
_cod_data_source_file c6dt04896j2.cif
_cod_data_source_block 2PPNTiOAcenaphPrzPz
_cod_depositor_comments
;
The following automatic conversions were performed:

'_chemical_melting_point' value 'not measured' was changed to '?' -
the value is undefined or not given.

Automatic conversion script
Id: cif_fix_values 4268 2015-11-12 08:31:59Z antanas 

 Adding full bibliography for 7042097--7042099.cif.
;
_cod_original_cell_volume 24883.5(19)
_cod_original_formula_sum 'C149.40 H93.20 Cl2.60 N18.80 O P4 Ti'
_cod_database_code 7042098
_shelx_space_group_comment
;
The symmetry employed for this shelxl refinement is uniquely defined
by the following loop, which should always be used as a source of
symmetry information in preference to the above space-group names.
They are only intended as comments.
;
_shelx_estimated_absorpt_t_min 0.921
_shelx_estimated_absorpt_t_max 0.965
_shelxl_version_number 2013-4

loop_
_space_group_symop_operation_xyz
'x, y, z'
'-x, y, -z+1/2'
'x+1/2, y+1/2, z'
'-x+1/2, y+1/2, -z+1/2'
'-x, -y, -z'
'x, -y, z-1/2'
'-x+1/2, -y+1/2, -z'
'x+1/2, -y+1/2, z-1/2'

loop_
_atom_site_label
_atom_site_type_symbol
_atom_site_fract_x
_atom_site_fract_y
_atom_site_fract_z
_atom_site_U_iso_or_equiv
_atom_site_adp_type
_atom_site_occupancy
_atom_site_site_symmetry_order
_atom_site_calc_flag
_atom_site_refinement_flags_posn
_atom_site_refinement_flags_adp
_atom_site_refinement_flags_occupancy
_atom_site_disorder_assembly
_atom_site_disorder_group
Ti Ti 0.36486(4) 0.03763(5) 0.03934(5) 0.0465(4) Uani 1 1 d . U . . .
O O 0.36385(18) 0.0444(2) 0.0975(2) 0.0703(15) Uani 1 1 d . U . . .
N1 N 0.36129(16) -0.0440(2) 0.0254(2) 0.0431(11) Uani 1 1 d . U . . .
N2 N 0.31086(16) 0.0395(2) -0.0011(2) 0.0454(12) Uani 1 1 d . U . . .
N3 N 0.36943(16) 0.1134(2) 0.0099(2) 0.0435(12) Uani 1 1 d . U . . .
N4 N 0.42037(16) 0.0299(2) 0.0362(2) 0.0435(11) Uani 1 1 d . U . . .
N5 N 0.42866(16) -0.0659(2) 0.0478(2) 0.0430(12) Uani 1 1 d . U . . .
N6 N 0.29364(16) -0.0548(2) -0.0026(2) 0.0432(12) Uani 1 1 d . U . . .
N7 N 0.30329(16) 0.1344(2) -0.0204(2) 0.0399(12) Uani 1 1 d . U . . .
N8 N 0.43783(16) 0.1232(2) 0.0303(2) 0.0419(12) Uani 1 1 d . U . . .
N9 N 0.51535(17) 0.0800(2) 0.0570(2) 0.0458(12) Uani 1 1 d . U . . .
N10 N 0.51049(16) -0.0353(2) 0.0686(2) 0.0451(12) Uani 1 1 d . U . . .
N11 N 0.39772(16) -0.1779(2) 0.0336(2) 0.0434(12) Uani 1 1 d . U . . .
N12 N 0.31565(16) -0.1722(2) 0.0030(2) 0.0422(12) Uani 1 1 d . U . . .
N13 N 0.21756(16) -0.0114(2) -0.0485(2) 0.0467(13) Uani 1 1 d . U . . .
N14 N 0.22342(16) 0.1038(2) -0.0553(2) 0.0445(12) Uani 1 1 d . U . . .
N15 N 0.33556(16) 0.2470(2) -0.0216(2) 0.0422(12) Uani 1 1 d . U . . .
N16 N 0.41708(17) 0.2394(2) 0.0086(2) 0.0445(12) Uani 1 1 d . U . . .
C1 C 0.3915(2) -0.0788(3) 0.0358(2) 0.0419(13) Uani 1 1 d . U . . .
C2 C 0.3778(2) -0.1314(3) 0.0299(2) 0.0404(13) Uani 1 1 d . U . . .
C3 C 0.3381(2) -0.1286(3) 0.0153(2) 0.0417(13) Uani 1 1 d . U . . .
C4 C 0.3290(2) -0.0739(3) 0.0130(3) 0.0435(14) Uani 1 1 d . U . . .
C5 C 0.2865(2) -0.0042(3) -0.0100(3) 0.0447(15) Uani 1 1 d . U . . .
C6 C 0.2493(2) 0.0163(3) -0.0319(2) 0.0416(13) Uani 1 1 d . U . . .
C7 C 0.2518(2) 0.0713(3) -0.0365(3) 0.0426(14) Uani 1 1 d . U . . .
C8 C 0.2912(2) 0.0853(3) -0.0180(2) 0.0398(13) Uani 1 1 d . U . . .
C9 C 0.3402(2) 0.1478(3) -0.0065(2) 0.0396(13) Uani 1 1 d . U . . .
C10 C 0.3542(2) 0.2005(3) -0.0094(2) 0.0405(13) Uani 1 1 d . U . . .
C11 C 0.3937(2) 0.1965(3) 0.0057(2) 0.0423(13) Uani 1 1 d . U . . .
C12 C 0.4025(2) 0.1423(3) 0.0164(2) 0.0411(13) Uani 1 1 d . U . . .
C13 C 0.4451(2) 0.0729(3) 0.0376(2) 0.0412(13) Uani 1 1 d . U . . .
C14 C 0.4828(2) 0.0518(3) 0.0508(2) 0.0433(14) Uani 1 1 d . U . . .
C15 C 0.4806(2) -0.0027(3) 0.0566(2) 0.0409(13) Uani 1 1 d . U . . .
C16 C 0.44074(19) -0.0168(3) 0.0465(2) 0.0403(13) Uani 1 1 d . U . . .
C17 C 0.3758(2) -0.2199(3) 0.0212(2) 0.0421(13) Uani 1 1 d . U . . .
C18 C 0.3870(2) -0.2757(3) 0.0188(2) 0.0431(13) Uani 1 1 d . U . . .
C19 C 0.3534(2) -0.3055(3) 0.0043(2) 0.0417(13) Uani 1 1 d . U . . .
C20 C 0.3213(2) -0.2721(3) -0.0034(2) 0.0415(13) Uani 1 1 d . U . . .
C21 C 0.3352(2) -0.2169(3) 0.0067(2) 0.0434(14) Uani 1 1 d . U . . .
C22 C 0.1890(2) 0.0202(3) -0.0677(3) 0.0434(14) Uani 1 1 d . U . . .
C23 C 0.1505(2) 0.0047(3) -0.0894(3) 0.0494(15) Uani 1 1 d . U . . .
C24 C 0.1306(2) 0.0525(3) -0.1016(3) 0.0536(16) Uani 1 1 d . U . . .
C25 C 0.1542(2) 0.0982(3) -0.0903(3) 0.0487(15) Uani 1 1 d . U . . .
C26 C 0.1917(2) 0.0768(3) -0.0699(3) 0.0451(14) Uani 1 1 d . U . . .
C27 C 0.3587(2) 0.2887(3) -0.0183(3) 0.0438(14) Uani 1 1 d . U . . .
C28 C 0.3490(2) 0.3450(3) -0.0292(3) 0.0470(14) Uani 1 1 d . U . . .
C29 C 0.3837(2) 0.3730(3) -0.0195(3) 0.0504(16) Uani 1 1 d . U . . .
C30 C 0.4144(2) 0.3388(3) -0.0043(3) 0.0521(16) Uani 1 1 d . U . . .
C31 C 0.3990(2) 0.2846(3) -0.0036(3) 0.0450(14) Uani 1 1 d . U . . .
C32 C 0.5451(2) 0.0485(3) 0.0694(3) 0.0460(14) Uani 1 1 d . U . . .
C33 C 0.5844(2) 0.0637(3) 0.0806(2) 0.0458(13) Uani 1 1 d . U . . .
C34 C 0.6047(2) 0.0156(3) 0.0917(3) 0.0499(15) Uani 1 1 d . U . . .
C35 C 0.5811(2) -0.0294(3) 0.0892(3) 0.0470(14) Uani 1 1 d . U . . .
C36 C 0.5426(2) -0.0078(3) 0.0747(2) 0.0436(13) Uani 1 1 d . U . . .
C37 C 0.4203(2) -0.3019(3) 0.0271(3) 0.0494(16) Uani 1 1 d . U . . .
H37 H 0.4429 -0.2831 0.0374 0.059 Uiso 1 1 calc R U . . .
C38 C 0.4203(2) -0.3578(3) 0.0201(3) 0.061(2) Uani 1 1 d . U . . .
H38 H 0.4434 -0.3761 0.0255 0.073 Uiso 1 1 calc R U . . .
C39 C 0.3882(2) -0.3863(3) 0.0058(3) 0.0595(19) Uani 1 1 d . U . . .
H39 H 0.3895 -0.4236 0.0014 0.071 Uiso 1 1 calc R U . . .
C40 C 0.3524(2) -0.3603(3) -0.0027(3) 0.0484(15) Uani 1 1 d . U . . .
C41 C 0.3164(2) -0.3831(3) -0.0156(3) 0.0516(17) Uani 1 1 d . U . . .
H41 H 0.3140 -0.4205 -0.0195 0.062 Uiso 1 1 calc R U . . .
C42 C 0.2853(2) -0.3525(3) -0.0225(3) 0.0523(17) Uani 1 1 d . U . . .
H42 H 0.2617 -0.3691 -0.0313 0.063 Uiso 1 1 calc R U . . .
C43 C 0.2869(2) -0.2964(3) -0.0170(3) 0.0458(15) Uani 1 1 d . U . . .
H43 H 0.2648 -0.2759 -0.0224 0.055 Uiso 1 1 calc R U . . .
C44 C 0.1313(2) -0.0424(4) -0.0990(3) 0.063(2) Uani 1 1 d . U . . .
H44 H 0.1435 -0.0755 -0.0923 0.075 Uiso 1 1 calc R U . . .
C45 C 0.0925(3) -0.0398(4) -0.1193(4) 0.082(3) Uani 1 1 d . U . . .
H45 H 0.0791 -0.0721 -0.1260 0.098 Uiso 1 1 calc R U . . .
C46 C 0.0740(3) 0.0062(4) -0.1295(4) 0.083(3) Uani 1 1 d . U . . .
H46 H 0.0481 0.0055 -0.1430 0.100 Uiso 1 1 calc R U . . .
C47 C 0.0927(2) 0.0562(4) -0.1202(3) 0.064(2) Uani 1 1 d . U . . .
C48 C 0.0776(3) 0.1084(4) -0.1279(4) 0.076(2) Uani 1 1 d . U . . .
H48 H 0.0518 0.1128 -0.1408 0.091 Uiso 1 1 calc R U . . .
C49 C 0.1000(2) 0.1523(4) -0.1168(3) 0.072(2) Uani 1 1 d . U . . .
H49 H 0.0891 0.1866 -0.1217 0.087 Uiso 1 1 calc R U . . .
C50 C 0.1393(2) 0.1479(4) -0.0981(3) 0.063(2) Uani 1 1 d . U . . .
H50 H 0.1544 0.1786 -0.0914 0.076 Uiso 1 1 calc R U . . .
C51 C 0.3168(2) 0.3727(3) -0.0436(3) 0.0547(17) Uani 1 1 d . U . . .
H51 H 0.2935 0.3552 -0.0501 0.066 Uiso 1 1 calc R U . . .
C52 C 0.3193(3) 0.4291(3) -0.0487(3) 0.062(2) Uani 1 1 d . U . . .
H52 H 0.2971 0.4488 -0.0593 0.074 Uiso 1 1 calc R U . . .
C53 C 0.3526(3) 0.4559(3) -0.0387(3) 0.064(2) Uani 1 1 d . U . . .
H53 H 0.3528 0.4934 -0.0421 0.077 Uiso 1 1 calc R U . . .
C54 C 0.3867(2) 0.4283(3) -0.0234(3) 0.0618(19) Uani 1 1 d . U . . .
C55 C 0.4230(3) 0.4493(4) -0.0115(4) 0.077(3) Uani 1 1 d . U . . .
H55 H 0.4267 0.4866 -0.0127 0.093 Uiso 1 1 calc R U . . .
C56 C 0.4532(3) 0.4159(4) 0.0020(4) 0.084(3) Uani 1 1 d . U . . .
H56 H 0.4774 0.4311 0.0087 0.101 Uiso 1 1 calc R U . . .
C57 C 0.4500(2) 0.3601(3) 0.0062(3) 0.067(2) Uani 1 1 d . U . . .
H57 H 0.4712 0.3382 0.0158 0.080 Uiso 1 1 calc R U . . .
C58 C 0.6038(2) 0.1108(4) 0.0808(3) 0.0582(17) Uani 1 1 d . U . . .
H58 H 0.5912 0.1435 0.0733 0.070 Uiso 1 1 calc R U . . .
C59 C 0.6435(2) 0.1088(4) 0.0928(3) 0.0642(19) Uani 1 1 d . U . . .
H59 H 0.6571 0.1410 0.0942 0.077 Uiso 1 1 calc R U . . .
C60 C 0.6626(2) 0.0621(4) 0.1022(3) 0.0647(19) Uani 1 1 d . U . . .
H60 H 0.6890 0.0625 0.1087 0.078 Uiso 1 1 calc R U . . .
C61 C 0.6434(2) 0.0129(4) 0.1023(3) 0.0548(15) Uani 1 1 d . U . . .
C62 C 0.6591(2) -0.0388(4) 0.1107(3) 0.0611(17) Uani 1 1 d . U . . .
H62 H 0.6852 -0.0433 0.1171 0.073 Uiso 1 1 calc R U . . .
C63 C 0.6362(2) -0.0825(4) 0.1095(3) 0.0637(19) Uani 1 1 d . U . . .
H63 H 0.6472 -0.1165 0.1163 0.076 Uiso 1 1 calc R U . . .
C64 C 0.5966(2) -0.0784(3) 0.0982(3) 0.0527(16) Uani 1 1 d . U . . .
H64 H 0.5815 -0.1092 0.0971 0.063 Uiso 1 1 calc R U . . .
P1 P 0.26220(6) 0.25164(9) 0.30713(7) 0.0511(5) Uani 1 1 d . U . . .
P2 P 0.23651(6) 0.28431(9) 0.19985(7) 0.0464(5) Uani 1 1 d D U . . .
N201 N 0.25262(17) 0.2507(3) 0.2481(2) 0.0517(14) Uani 1 1 d . U . . .
C201 C 0.2449(2) 0.1915(4) 0.3293(3) 0.0530(15) Uani 1 1 d . U . . .
C202 C 0.2218(3) 0.1589(4) 0.2965(3) 0.078(3) Uani 1 1 d . U . . .
H202 H 0.2145 0.1691 0.2627 0.094 Uiso 1 1 calc R U . . .
C203 C 0.2091(3) 0.1112(4) 0.3127(4) 0.090(3) Uani 1 1 d . U . . .
H203 H 0.1934 0.0887 0.2901 0.108 Uiso 1 1 calc R U . . .
C204 C 0.2197(3) 0.0971(4) 0.3623(4) 0.083(3) Uani 1 1 d . U . . .
H204 H 0.2105 0.0651 0.3737 0.099 Uiso 1 1 calc R U . . .
C205 C 0.2431(2) 0.1282(4) 0.3949(3) 0.067(2) Uani 1 1 d . U . . .
H205 H 0.2509 0.1173 0.4285 0.081 Uiso 1 1 calc R U . . .
C206 C 0.2555(2) 0.1754(4) 0.3791(3) 0.062(2) Uani 1 1 d . U . . .
H206 H 0.2713 0.1975 0.4020 0.074 Uiso 1 1 calc R U . . .
C207 C 0.2430(2) 0.3066(4) 0.3355(3) 0.0583(16) Uani 1 1 d . U . . .
C208 C 0.2115(3) 0.3003(4) 0.3577(3) 0.072(2) Uani 1 1 d . U . . .
H208 H 0.2019 0.2657 0.3610 0.086 Uiso 1 1 calc R U . . .
C209 C 0.1947(3) 0.3429(5) 0.3745(3) 0.086(3) Uani 1 1 d . U . . .
H209 H 0.1733 0.3381 0.3889 0.103 Uiso 1 1 calc R U . . .
C210 C 0.2090(3) 0.3933(5) 0.3705(4) 0.093(3) Uani 1 1 d . U . . .
H210 H 0.1974 0.4229 0.3826 0.112 Uiso 1 1 calc R U . . .
C211 C 0.2403(3) 0.4014(5) 0.3489(4) 0.090(3) Uani 1 1 d . U . . .
H211 H 0.2499 0.4360 0.3461 0.108 Uiso 1 1 calc R U . . .
C212 C 0.2568(3) 0.3571(4) 0.3316(3) 0.0670(19) Uani 1 1 d . U . . .
H212 H 0.2780 0.3618 0.3169 0.080 Uiso 1 1 calc R U . . .
C213 C 0.3120(2) 0.2503(3) 0.3280(3) 0.0518(16) Uani 1 1 d . U . . .
C214 C 0.3308(2) 0.2756(4) 0.3705(3) 0.070(2) Uani 1 1 d . U . . .
H214 H 0.3175 0.2967 0.3898 0.084 Uiso 1 1 calc R U . . .
C215 C 0.3688(2) 0.2702(5) 0.3849(3) 0.085(3) Uani 1 1 d . U . . .
H215 H 0.3817 0.2890 0.4130 0.102 Uiso 1 1 calc R U . . .
C216 C 0.3881(2) 0.2372(4) 0.3584(3) 0.074(2) Uani 1 1 d . U . . .
H216 H 0.4142 0.2327 0.3685 0.089 Uiso 1 1 calc R U . . .
C217 C 0.3692(2) 0.2110(4) 0.3173(3) 0.071(2) Uani 1 1 d . U . . .
H217 H 0.3824 0.1880 0.2994 0.085 Uiso 1 1 calc R U . . .
C218 C 0.3318(2) 0.2172(4) 0.3015(3) 0.060(2) Uani 1 1 d . U . . .
H218 H 0.3193 0.1991 0.2727 0.073 Uiso 1 1 calc R U . . .
C21A C 0.2579(3) 0.3496(3) 0.2016(6) 0.0543(14) Uani 0.5 1 d DG U P A 1
C22A C 0.2369(3) 0.3957(4) 0.1913(6) 0.075(4) Uani 0.5 1 d G U P A 1
H22A H 0.2106 0.3938 0.1847 0.091 Uiso 0.5 1 calc R U P A 1
C23A C 0.2546(4) 0.4444(3) 0.1905(7) 0.102(5) Uani 0.5 1 d G U P A 1
H23A H 0.2402 0.4759 0.1835 0.122 Uiso 0.5 1 calc R U P A 1
C24A C 0.2931(4) 0.4471(3) 0.2001(7) 0.103(5) Uani 0.5 1 d G U P A 1
H24A H 0.3051 0.4804 0.1996 0.123 Uiso 0.5 1 calc R U P A 1
C25A C 0.3140(3) 0.4011(5) 0.2104(6) 0.083(4) Uani 0.5 1 d G U P A 1
H25A H 0.3404 0.4030 0.2170 0.100 Uiso 0.5 1 calc R U P A 1
C26A C 0.2964(3) 0.3524(3) 0.2112(5) 0.0649(19) Uani 0.5 1 d G U P A 1
H26A H 0.3107 0.3209 0.2182 0.078 Uiso 0.5 1 calc R U P A 1
C21B C 0.2494(4) 0.3540(2) 0.2014(6) 0.0543(14) Uani 0.5 1 d DG U P A 2
C22B C 0.2254(3) 0.3944(4) 0.2093(6) 0.075(4) Uani 0.5 1 d G U P A 2
H22B H 0.2009 0.3861 0.2135 0.091 Uiso 0.5 1 calc R U P A 2
C23B C 0.2372(4) 0.4469(3) 0.2113(7) 0.102(5) Uani 0.5 1 d G U P A 2
H23B H 0.2207 0.4745 0.2167 0.122 Uiso 0.5 1 calc R U P A 2
C24B C 0.2730(4) 0.4591(3) 0.2053(7) 0.103(5) Uani 0.5 1 d G U P A 2
H24B H 0.2810 0.4950 0.2066 0.123 Uiso 0.5 1 calc R U P A 2
C25B C 0.2970(3) 0.4187(5) 0.1973(6) 0.083(4) Uani 0.5 1 d G U P A 2
H25B H 0.3215 0.4271 0.1932 0.100 Uiso 0.5 1 calc R U P A 2
C26B C 0.2852(3) 0.3662(4) 0.1954(5) 0.0649(19) Uani 0.5 1 d G U P A 2
H26B H 0.3017 0.3387 0.1900 0.078 Uiso 0.5 1 calc R U P A 2
C225 C 0.25103(19) 0.2536(3) 0.1476(2) 0.0412(13) Uani 1 1 d . U . . .
C226 C 0.2536(2) 0.2833(3) 0.1057(2) 0.0467(16) Uani 1 1 d . U . . .
H226 H 0.2467 0.3197 0.1042 0.056 Uiso 1 1 calc R U . . .
C227 C 0.2661(2) 0.2606(3) 0.0663(3) 0.0509(17) Uani 1 1 d . U . . .
H227 H 0.2687 0.2817 0.0384 0.061 Uiso 1 1 calc R U . . .
C228 C 0.2749(2) 0.2072(3) 0.0672(3) 0.0534(18) Uani 1 1 d . U . . .
H228 H 0.2829 0.1915 0.0396 0.064 Uiso 1 1 calc R U . . .
C229 C 0.2719(2) 0.1766(3) 0.1084(3) 0.0543(18) Uani 1 1 d . U . . .
H229 H 0.2778 0.1398 0.1090 0.065 Uiso 1 1 calc R U . . .
C230 C 0.2602(2) 0.1999(3) 0.1490(3) 0.0488(16) Uani 1 1 d . U . . .
H230 H 0.2585 0.1792 0.1775 0.059 Uiso 1 1 calc R U . . .
C31A C 0.1841(3) 0.2822(8) 0.1862(5) 0.0545(14) Uani 0.5 1 d G U P A 1
C32A C 0.1641(4) 0.2794(6) 0.1378(4) 0.0460(18) Uani 0.5 1 d G U P A 1
H32A H 0.1768 0.2767 0.1108 0.055 Uiso 0.5 1 calc R U P A 1
C33A C 0.1255(4) 0.2806(7) 0.1289(4) 0.0603(19) Uani 0.5 1 d G U P A 1
H33A H 0.1118 0.2787 0.0959 0.072 Uiso 0.5 1 calc R U P A 1
C34A C 0.1069(3) 0.2845(9) 0.1685(6) 0.077(2) Uani 0.5 1 d G U P A 1
H34A H 0.0806 0.2853 0.1624 0.092 Uiso 0.5 1 calc R U P A 1
C35A C 0.1270(4) 0.2873(10) 0.2169(5) 0.095(9) Uani 0.5 1 d G U P A 1
H35A H 0.1143 0.2901 0.2439 0.114 Uiso 0.5 1 calc R U P A 1
C36A C 0.1655(4) 0.2862(9) 0.2258(4) 0.078(8) Uani 0.5 1 d G U P A 1
H36A H 0.1792 0.2881 0.2588 0.094 Uiso 0.5 1 calc R U P A 1
C31B C 0.1885(5) 0.2900(10) 0.1900(7) 0.0545(14) Uani 0.5 1 d . U P A 2
C32B C 0.1667(5) 0.2663(7) 0.1459(6) 0.0460(18) Uani 0.5 1 d . U P A 2
H32B H 0.1784 0.2494 0.1219 0.055 Uiso 0.5 1 calc R U P A 2
C33B C 0.1278(5) 0.2691(9) 0.1392(6) 0.0603(19) Uani 0.5 1 d . U P A 2
H33B H 0.1128 0.2548 0.1101 0.072 Uiso 0.5 1 calc R U P A 2
C34B C 0.1110(6) 0.2935(12) 0.1765(8) 0.077(2) Uani 0.5 1 d . U P A 2
H34B H 0.0848 0.2951 0.1725 0.092 Uiso 0.5 1 calc R U P A 2
C35B C 0.1330(6) 0.3146(14) 0.2183(8) 0.095(9) Uani 0.5 1 d . U P A 2
H35B H 0.1214 0.3306 0.2428 0.114 Uiso 0.5 1 calc R U P A 2
C36B C 0.1713(6) 0.3134(12) 0.2258(7) 0.078(8) Uani 0.5 1 d . U P A 2
H36B H 0.1858 0.3284 0.2551 0.094 Uiso 0.5 1 calc R U P A 2
P3 P 0.48237(6) 0.19507(8) 0.19579(7) 0.0424(5) Uani 1 1 d . U . . .
N301 N 0.5000 0.2161(3) 0.2500 0.0434(18) Uani 1 2 d S TU P . .
C301 C 0.5023(2) 0.2311(3) 0.1501(3) 0.0506(15) Uani 1 1 d . U . . .
C302 C 0.5122(2) 0.2841(4) 0.1596(4) 0.071(2) Uani 1 1 d . U . . .
H302 H 0.5106 0.2999 0.1906 0.085 Uiso 1 1 calc R U . . .
C303 C 0.5245(3) 0.3139(5) 0.1224(5) 0.099(3) Uani 1 1 d . U . . .
H303 H 0.5303 0.3504 0.1279 0.119 Uiso 1 1 calc R U . . .
C304 C 0.5284(3) 0.2906(6) 0.0782(5) 0.109(4) Uani 1 1 d . U . . .
H304 H 0.5378 0.3104 0.0539 0.130 Uiso 1 1 calc R U . . .
C305 C 0.5185(3) 0.2383(6) 0.0697(3) 0.099(3) Uani 1 1 d . U . . .
H305 H 0.5207 0.2223 0.0391 0.119 Uiso 1 1 calc R U . . .
C306 C 0.5054(2) 0.2088(4) 0.1047(3) 0.073(2) Uani 1 1 d . U . . .
H306 H 0.4983 0.1729 0.0978 0.088 Uiso 1 1 calc R U . . .
C307 C 0.4896(2) 0.1253(3) 0.1866(2) 0.0507(15) Uani 1 1 d . U . . .
C308 C 0.5260(3) 0.1077(4) 0.1904(3) 0.075(2) Uani 1 1 d . U . . .
H308 H 0.5458 0.1326 0.1950 0.090 Uiso 1 1 calc R U . . .
C309 C 0.5337(4) 0.0536(5) 0.1874(4) 0.101(3) Uani 1 1 d . U . . .
H309 H 0.5586 0.0415 0.1910 0.121 Uiso 1 1 calc R U . . .
C310 C 0.5040(4) 0.0173(5) 0.1791(4) 0.106(3) Uani 1 1 d . U . . .
H310 H 0.5087 -0.0196 0.1772 0.128 Uiso 1 1 calc R U . . .
C311 C 0.4686(4) 0.0353(4) 0.1737(4) 0.095(3) Uani 1 1 d . U . . .
H311 H 0.4487 0.0105 0.1672 0.114 Uiso 1 1 calc R U . . .
C312 C 0.4607(3) 0.0885(3) 0.1773(3) 0.071(2) Uani 1 1 d . U . . .
H312 H 0.4356 0.1000 0.1736 0.085 Uiso 1 1 calc R U . . .
C313 C 0.4336(2) 0.2092(3) 0.1821(2) 0.0440(14) Uani 1 1 d . U . . .
C314 C 0.4114(2) 0.1938(4) 0.1365(3) 0.062(2) Uani 1 1 d . U . . .
H314 H 0.4224 0.1753 0.1127 0.074 Uiso 1 1 calc R U . . .
C315 C 0.3743(2) 0.2053(4) 0.1262(3) 0.070(3) Uani 1 1 d . U . . .
H315 H 0.3594 0.1941 0.0956 0.084 Uiso 1 1 calc R U . . .
C316 C 0.3584(2) 0.2330(4) 0.1601(3) 0.064(2) Uani 1 1 d . U . . .
H316 H 0.3325 0.2407 0.1529 0.076 Uiso 1 1 calc R U . . .
C317 C 0.3797(2) 0.2495(4) 0.2041(3) 0.062(2) Uani 1 1 d . U . . .
H317 H 0.3689 0.2699 0.2268 0.074 Uiso 1 1 calc R U . . .
C318 C 0.4170(2) 0.2365(3) 0.2155(3) 0.0515(18) Uani 1 1 d . U . . .
H318 H 0.4313 0.2466 0.2467 0.062 Uiso 1 1 calc R U . . .
P4 P -0.03006(6) 0.29727(9) 0.20183(7) 0.0460(5) Uani 1 1 d D U . . .
N401 N 0.0000 0.2857(4) 0.2500 0.058(2) Uani 1 2 d S TU P B .
C401 C -0.0559(2) 0.3579(3) 0.2054(3) 0.0467(14) Uani 1 1 d . U . . .
C402 C -0.0558(2) 0.3805(4) 0.2523(3) 0.061(2) Uani 1 1 d . U . . .
H402 H -0.0395 0.3670 0.2808 0.073 Uiso 1 1 calc R U . . .
C403 C -0.0792(3) 0.4221(4) 0.2570(4) 0.079(3) Uani 1 1 d . U . . .
H403 H -0.0793 0.4367 0.2889 0.094 Uiso 1 1 calc R U . . .
C404 C -0.1024(3) 0.4427(4) 0.2164(4) 0.076(3) Uani 1 1 d . U . . .
H404 H -0.1186 0.4711 0.2203 0.091 Uiso 1 1 calc R U . . .
C405 C -0.1023(2) 0.4219(3) 0.1692(3) 0.063(2) Uani 1 1 d . U . . .
H405 H -0.1177 0.4371 0.1408 0.075 Uiso 1 1 calc R U . . .
C406 C -0.0796(2) 0.3791(3) 0.1639(3) 0.0539(18) Uani 1 1 d . U . . .
H406 H -0.0802 0.3642 0.1319 0.065 Uiso 1 1 calc R U . . .
C407 C -0.0105(2) 0.2956(3) 0.1457(3) 0.0448(14) Uani 1 1 d . U . . .
C408 C -0.0076(2) 0.3391(3) 0.1157(3) 0.0511(17) Uani 1 1 d . U . . .
H408 H -0.0163 0.3727 0.1241 0.061 Uiso 1 1 calc R U . . .
C409 C 0.0079(2) 0.3344(4) 0.0735(3) 0.0557(18) Uani 1 1 d . U . . .
H409 H 0.0091 0.3642 0.0527 0.067 Uiso 1 1 calc R U . . .
C410 C 0.0218(2) 0.2853(4) 0.0622(3) 0.0578(18) Uani 1 1 d . U . . .
H410 H 0.0330 0.2818 0.0339 0.069 Uiso 1 1 calc R U . . .
C411 C 0.0192(2) 0.2417(4) 0.0919(3) 0.0567(18) Uani 1 1 d . U . . .
H411 H 0.0287 0.2084 0.0840 0.068 Uiso 1 1 calc R U . . .
C412 C 0.0030(2) 0.2465(3) 0.1332(3) 0.0532(17) Uani 1 1 d . U . . .
H412 H 0.0010 0.2162 0.1532 0.064 Uiso 1 1 calc R U . . .
C41A C -0.0665(4) 0.2476(5) 0.1936(6) 0.0484(16) Uani 0.5 1 d DG U P B 1
C42A C -0.0891(5) 0.2382(7) 0.1476(5) 0.0608(19) Uani 0.5 1 d G U P B 1
H42A H -0.0847 0.2565 0.1190 0.073 Uiso 0.5 1 calc R U P B 1
C43A C -0.1182(4) 0.2021(7) 0.1435(5) 0.0739(18) Uani 0.5 1 d G U P B 1
H43A H -0.1337 0.1957 0.1121 0.089 Uiso 0.5 1 calc R U P B 1
C44A C -0.1247(3) 0.1754(5) 0.1854(6) 0.077(2) Uani 0.5 1 d G U P B 1
H44A H -0.1446 0.1508 0.1825 0.093 Uiso 0.5 1 calc R U P B 1
C45A C -0.1021(4) 0.1848(5) 0.2314(5) 0.100(8) Uani 0.5 1 d G U P B 1
H45A H -0.1065 0.1666 0.2600 0.120 Uiso 0.5 1 calc R U P B 1
C46A C -0.0730(4) 0.2209(5) 0.2355(5) 0.075(6) Uani 0.5 1 d G U P B 1
H46A H -0.0576 0.2273 0.2669 0.089 Uiso 0.5 1 calc R U P B 1
C41B C -0.0615(4) 0.2410(5) 0.1952(6) 0.0484(16) Uani 0.5 1 d DG U P B 2
C42B C -0.0906(5) 0.2403(6) 0.1544(6) 0.0608(19) Uani 0.5 1 d G U P B 2
H42B H -0.0931 0.2682 0.1307 0.073 Uiso 0.5 1 calc R U P B 2
C43B C -0.1159(4) 0.1987(6) 0.1482(5) 0.0739(18) Uani 0.5 1 d G U P B 2
H43B H -0.1358 0.1982 0.1203 0.089 Uiso 0.5 1 calc R U P B 2
C44B C -0.1122(4) 0.1579(4) 0.1829(6) 0.077(2) Uani 0.5 1 d G U P B 2
H44B H -0.1296 0.1295 0.1787 0.093 Uiso 0.5 1 calc R U P B 2
C45B C -0.0832(4) 0.1586(4) 0.2238(5) 0.100(8) Uani 0.5 1 d G U P B 2
H45B H -0.0807 0.1307 0.2474 0.120 Uiso 0.5 1 calc R U P B 2
C46B C -0.0578(3) 0.2002(5) 0.2299(5) 0.075(6) Uani 0.5 1 d G U P B 2
H46B H -0.0380 0.2007 0.2578 0.089 Uiso 0.5 1 calc R U P B 2
Cl1 Cl 0.2239(2) 0.0542(4) 0.1920(3) 0.132(3) Uiso 0.4 1 d D . P C 1
Cl2 Cl 0.27696(18) 0.0309(3) 0.1132(2) 0.0812(18) Uiso 0.4 1 d D . P C 1
C1S C 0.2740(3) 0.0595(7) 0.2110(4) 0.0907(16) Uiso 0.4 1 d DG U P C 1
C2S C 0.2955(3) 0.0537(8) 0.1747(4) 0.0907(16) Uiso 0.4 1 d DG U P C 1
C3S C 0.3333(3) 0.0647(9) 0.1858(5) 0.0907(16) Uiso 0.4 1 d DG U P C 1
H3S H 0.3479 0.0608 0.1610 0.109 Uiso 0.4 1 calc R U P C 1
C4S C 0.3497(3) 0.0815(8) 0.2332(5) 0.0907(16) Uiso 0.4 1 d DG U P C 1
H4S H 0.3755 0.0890 0.2408 0.109 Uiso 0.4 1 calc R U P C 1
C5S C 0.3282(4) 0.0873(8) 0.2696(4) 0.0907(16) Uiso 0.4 1 d DG U P C 1
H5S H 0.3394 0.0987 0.3020 0.109 Uiso 0.4 1 calc R U P C 1
C6S C 0.2904(4) 0.0762(8) 0.2585(4) 0.0907(16) Uiso 0.4 1 d DG U P C 1
H6S H 0.2758 0.0802 0.2833 0.109 Uiso 0.4 1 calc R U P C 1
C11S C 0.2986(3) 0.0598(6) 0.2205(6) 0.0907(16) Uiso 0.4 1 d DG U P D 2
C12S C 0.3193(5) 0.0651(8) 0.1834(5) 0.0907(16) Uiso 0.4 1 d DG U P D 2
H12S H 0.3082 0.0580 0.1498 0.109 Uiso 0.4 1 calc R U P D 2
C13S C 0.3562(4) 0.0809(8) 0.1953(6) 0.0907(16) Uiso 0.4 1 d DG U P D 2
H13S H 0.3704 0.0845 0.1699 0.109 Uiso 0.4 1 calc R U P D 2
C14S C 0.3725(4) 0.0914(7) 0.2445(7) 0.0907(16) Uiso 0.4 1 d DG U P D 2
H14S H 0.3977 0.1022 0.2527 0.109 Uiso 0.4 1 calc R U P D 2
C15S C 0.3518(5) 0.0861(8) 0.2817(5) 0.0907(16) Uiso 0.4 1 d DG U P D 2
H15S H 0.3628 0.0932 0.3153 0.109 Uiso 0.4 1 calc R U P D 2
C16S C 0.3148(5) 0.0703(7) 0.2697(5) 0.0907(16) Uiso 0.4 1 d DG U P D 2
H16S H 0.3007 0.0667 0.2951 0.109 Uiso 0.4 1 calc R U P D 2
C17S C 0.2577(6) 0.0512(9) 0.2086(9) 0.0907(16) Uiso 0.4 1 d D U P D 2
N11S N 0.2347(6) 0.0268(9) 0.2032(9) 0.0907(16) Uiso 0.4 1 d D U P D 2
C01S C 0.3144(6) 0.0654(10) 0.2223(10) 0.0907(16) Uiso 0.2 1 d DG U P E 3
C02S C 0.2870(7) 0.0808(14) 0.2481(9) 0.0907(16) Uiso 0.2 1 d DG U P E 3
H02S H 0.2937 0.0934 0.2813 0.109 Uiso 0.2 1 calc R U P E 3
C03S C 0.2498(6) 0.0778(15) 0.2254(13) 0.0907(16) Uiso 0.2 1 d DG U P E 3
H03S H 0.2311 0.0883 0.2430 0.109 Uiso 0.2 1 calc R U P E 3
C04S C 0.2399(6) 0.0594(13) 0.1769(12) 0.0907(16) Uiso 0.2 1 d DG U P E 3
H04S H 0.2145 0.0573 0.1613 0.109 Uiso 0.2 1 calc R U P E 3
C05S C 0.2673(9) 0.0439(15) 0.1511(10) 0.0907(16) Uiso 0.2 1 d DG U P E 3
H05S H 0.2606 0.0313 0.1179 0.109 Uiso 0.2 1 calc R U P E 3
C06S C 0.3045(7) 0.0469(14) 0.1738(10) 0.0907(16) Uiso 0.2 1 d DG U P E 3
H06S H 0.3232 0.0364 0.1562 0.109 Uiso 0.2 1 calc R U P E 3
C07S C 0.3546(7) 0.0716(18) 0.2439(11) 0.0907(16) Uiso 0.2 1 d D U P E 3
N01S N 0.3766(8) 0.0727(16) 0.2736(12) 0.0907(16) Uiso 0.2 1 d D U P E 3
Cl3 Cl -0.0208(4) 0.0505(6) 0.2580(4) 0.180(6) Uiso 0.3 1 d D . P F 1
Cl4 Cl -0.0094(3) 0.1022(4) 0.3675(4) 0.116(3) Uiso 0.3 1 d D . P F 1
C21S C -0.0606(3) 0.0610(5) 0.2875(5) 0.0907(16) Uiso 0.3 1 d DG U P F 1
C22S C -0.0546(3) 0.0850(5) 0.3340(5) 0.0907(16) Uiso 0.3 1 d DG U P F 1
C23S C -0.0843(4) 0.0939(7) 0.3577(5) 0.0907(16) Uiso 0.3 1 d DG U P F 1
H23S H -0.0802 0.1104 0.3895 0.109 Uiso 0.3 1 calc R U P F 1
C24S C -0.1199(3) 0.0787(8) 0.3350(7) 0.0907(16) Uiso 0.3 1 d DG U P F 1
H24S H -0.1402 0.0848 0.3512 0.109 Uiso 0.3 1 calc R U P F 1
C25S C -0.1259(3) 0.0546(8) 0.2885(7) 0.0907(16) Uiso 0.3 1 d DG U P F 1
H25S H -0.1502 0.0443 0.2730 0.109 Uiso 0.3 1 calc R U P F 1
C26S C -0.0962(4) 0.0458(7) 0.2648(5) 0.0907(16) Uiso 0.3 1 d DG U P F 1
H26S H -0.1003 0.0293 0.2330 0.109 Uiso 0.3 1 calc R U P F 1
Cl7 Cl -0.0261(4) -0.0809(6) 0.2801(4) 0.173(6) Uiso 0.3 1 d D . P G 1
Cl8 Cl -0.0291(2) -0.0286(3) 0.3870(3) 0.081(2) Uiso 0.3 1 d D . P G 1
C51S C -0.0680(3) -0.0860(5) 0.3060(5) 0.0907(16) Uiso 0.3 1 d DG U P G 1
C52S C -0.0683(3) -0.0623(5) 0.3517(5) 0.0907(16) Uiso 0.3 1 d DG U P G 1
C53S C -0.0999(4) -0.0653(6) 0.3726(5) 0.0907(16) Uiso 0.3 1 d DG U P G 1
H53S H -0.1000 -0.0491 0.4039 0.109 Uiso 0.3 1 calc R U P G 1
C54S C -0.1312(3) -0.0919(7) 0.3478(7) 0.0907(16) Uiso 0.3 1 d DG U P G 1
H54S H -0.1527 -0.0939 0.3621 0.109 Uiso 0.3 1 calc R U P G 1
C55S C -0.1309(4) -0.1155(7) 0.3021(7) 0.0907(16) Uiso 0.3 1 d DG U P G 1
H55S H -0.1523 -0.1337 0.2851 0.109 Uiso 0.3 1 calc R U P G 1
C56S C -0.0993(4) -0.1126(6) 0.2812(5) 0.0907(16) Uiso 0.3 1 d DG U P G 1
H56S H -0.0991 -0.1288 0.2499 0.109 Uiso 0.3 1 calc R U P G 1
Cl5 Cl 0.0860(3) -0.1143(4) 0.2510(4) 0.112(3) Uiso 0.3 1 d D . P H 2
Cl6 Cl 0.1168(2) 0.0056(3) 0.2670(3) 0.086(2) Uiso 0.3 1 d D . P H 2
C31S C 0.1119(3) -0.0853(5) 0.2074(4) 0.0907(16) Uiso 0.3 1 d DG U P H 2
C32S C 0.1250(3) -0.0337(5) 0.2160(4) 0.0907(16) Uiso 0.3 1 d DG U P H 2
C33S C 0.1448(4) -0.0100(5) 0.1834(5) 0.0907(16) Uiso 0.3 1 d DG U P H 2
H33S H 0.1538 0.0253 0.1893 0.109 Uiso 0.3 1 calc R U P H 2
C34S C 0.1516(5) -0.0379(7) 0.1423(5) 0.0907(16) Uiso 0.3 1 d DG U P H 2
H34S H 0.1651 -0.0217 0.1201 0.109 Uiso 0.3 1 calc R U P H 2
C35S C 0.1385(5) -0.0895(7) 0.1338(5) 0.0907(16) Uiso 0.3 1 d DG U P H 2
H35S H 0.1431 -0.1085 0.1057 0.109 Uiso 0.3 1 calc R U P H 2
C36S C 0.1186(5) -0.1131(5) 0.1663(5) 0.0907(16) Uiso 0.3 1 d DG U P H 2
H36S H 0.1097 -0.1484 0.1605 0.109 Uiso 0.3 1 calc R U P H 2
C81S C 0.0742(7) 0.0356(9) 0.1357(10) 0.0907(16) Uiso 0.2 1 d DG U P I 3
C82S C 0.0638(7) 0.0887(9) 0.1330(12) 0.0907(16) Uiso 0.2 1 d DG U P I 3
H82S H 0.0384 0.0981 0.1230 0.109 Uiso 0.2 1 calc R U P I 3
C83S C 0.0906(9) 0.1280(8) 0.1447(13) 0.0907(16) Uiso 0.2 1 d DG U P I 3
H83S H 0.0835 0.1643 0.1428 0.109 Uiso 0.2 1 calc R U P I 3
C84S C 0.1278(8) 0.1143(11) 0.1593(12) 0.0907(16) Uiso 0.2 1 d DG U P I 3
H84S H 0.1461 0.1412 0.1674 0.109 Uiso 0.2 1 calc R U P I 3
C85S C 0.1382(6) 0.0611(13) 0.1621(13) 0.0907(16) Uiso 0.2 1 d DG U P I 3
H85S H 0.1636 0.0517 0.1720 0.109 Uiso 0.2 1 calc R U P I 3
C86S C 0.1114(7) 0.0218(9) 0.1503(12) 0.0907(16) Uiso 0.2 1 d DG U P I 3
H86S H 0.1185 -0.0145 0.1522 0.109 Uiso 0.2 1 calc R U P I 3
C87S C 0.0476(8) -0.0071(11) 0.1150(15) 0.0907(16) Uiso 0.2 1 d D U P I 3
N81S N 0.0413(10) -0.0419(12) 0.0954(15) 0.0907(16) Uiso 0.2 1 d D U P I 3

loop_
_atom_site_aniso_label
_atom_site_aniso_U_11
_atom_site_aniso_U_22
_atom_site_aniso_U_33
_atom_site_aniso_U_23
_atom_site_aniso_U_13
_atom_site_aniso_U_12
Ti 0.0432(8) 0.0503(8) 0.0429(7) 0.0015(6) 0.0004(6) 0.0000(6)
O 0.090(4) 0.076(4) 0.0459(19) 0.001(2) 0.016(2) 0.011(3)
N1 0.037(2) 0.0494(15) 0.041(3) 0.008(2) 0.003(3) -0.0024(14)
N2 0.0354(18) 0.046(2) 0.055(3) 0.003(3) 0.010(2) -0.0007(15)
N3 0.036(2) 0.0470(19) 0.044(3) -0.003(2) 0.000(3) -0.0011(15)
N4 0.0392(15) 0.046(2) 0.038(3) -0.002(3) -0.010(2) -0.0025(14)
N5 0.041(2) 0.047(2) 0.037(3) -0.001(3) -0.005(3) -0.001(2)
N6 0.038(2) 0.049(2) 0.041(3) 0.003(3) 0.006(3) -0.003(2)
N7 0.037(2) 0.047(2) 0.036(3) 0.002(3) 0.006(3) 0.0016(19)
N8 0.039(2) 0.049(2) 0.034(3) -0.003(3) -0.002(3) -0.0045(19)
N9 0.041(2) 0.057(3) 0.036(3) -0.006(3) 0.000(3) -0.0063(17)
N10 0.037(2) 0.061(3) 0.034(3) -0.004(3) -0.004(3) 0.0002(16)
N11 0.043(3) 0.049(2) 0.034(3) 0.000(3) -0.005(3) -0.0021(16)
N12 0.041(3) 0.050(2) 0.033(3) 0.001(3) 0.001(3) -0.0045(16)
N13 0.036(2) 0.056(3) 0.048(4) 0.006(3) 0.006(3) -0.0036(17)
N14 0.040(2) 0.057(3) 0.035(3) 0.010(3) 0.005(3) -0.0004(18)
N15 0.044(3) 0.049(2) 0.031(3) -0.002(3) -0.001(3) -0.0021(16)
N16 0.047(3) 0.049(2) 0.036(3) -0.004(3) 0.004(3) -0.0037(17)
C1 0.040(2) 0.0474(19) 0.034(4) 0.005(3) -0.004(3) -0.0013(16)
C2 0.042(2) 0.0482(18) 0.028(3) 0.002(3) 0.000(3) -0.0038(16)
C3 0.041(2) 0.0489(18) 0.032(4) 0.004(3) 0.001(3) -0.0045(16)
C4 0.039(2) 0.0498(19) 0.039(4) 0.006(3) 0.000(3) -0.0041(16)
C5 0.036(2) 0.049(2) 0.049(4) 0.003(3) 0.009(3) -0.0025(17)
C6 0.038(2) 0.052(2) 0.034(4) 0.001(3) 0.005(3) -0.0022(17)
C7 0.038(2) 0.052(2) 0.037(4) 0.003(3) 0.006(3) -0.0011(18)
C8 0.038(2) 0.048(2) 0.031(3) 0.002(3) 0.004(3) -0.0001(17)
C9 0.037(2) 0.049(2) 0.033(4) -0.002(3) 0.006(3) 0.0020(17)
C10 0.043(2) 0.050(2) 0.028(3) -0.001(3) 0.005(3) -0.0008(17)
C11 0.042(2) 0.048(2) 0.035(4) -0.005(3) 0.004(3) -0.0032(16)
C12 0.038(2) 0.050(2) 0.031(3) -0.005(3) -0.001(3) -0.0037(16)
C13 0.0423(19) 0.047(2) 0.030(3) -0.008(3) -0.004(3) -0.0043(16)
C14 0.0404(19) 0.052(2) 0.032(4) -0.004(3) -0.005(3) -0.0049(16)
C15 0.0384(19) 0.052(2) 0.027(3) -0.004(3) -0.007(3) -0.0029(16)
C16 0.0384(19) 0.048(2) 0.029(3) -0.005(3) -0.007(3) -0.0017(15)
C17 0.044(2) 0.050(2) 0.030(3) 0.001(3) 0.002(3) -0.0048(17)
C18 0.044(2) 0.051(2) 0.034(4) -0.001(3) 0.006(3) -0.0035(17)
C19 0.043(2) 0.048(2) 0.035(4) 0.002(3) 0.010(3) -0.0038(17)
C20 0.045(2) 0.049(2) 0.029(3) -0.001(3) 0.004(3) -0.0034(17)
C21 0.045(2) 0.049(2) 0.032(3) -0.001(3) -0.002(3) -0.0031(17)
C22 0.037(2) 0.058(2) 0.035(4) 0.004(3) 0.008(3) -0.0016(19)
C23 0.037(3) 0.066(3) 0.044(4) 0.010(4) 0.006(3) -0.0044(19)
C24 0.038(2) 0.072(3) 0.051(5) 0.011(4) 0.007(3) 0.001(2)
C25 0.041(3) 0.067(3) 0.038(4) 0.015(3) 0.007(3) 0.0025(19)
C26 0.039(2) 0.059(3) 0.037(4) 0.013(3) 0.007(3) -0.0013(18)
C27 0.048(2) 0.049(2) 0.033(4) -0.004(3) 0.004(3) -0.0033(18)
C28 0.052(3) 0.047(2) 0.040(4) -0.007(3) 0.005(3) -0.0011(18)
C29 0.055(3) 0.047(2) 0.048(4) -0.008(3) 0.007(4) -0.0026(18)
C30 0.050(3) 0.048(2) 0.056(5) -0.004(4) 0.007(4) -0.0062(18)
C31 0.047(2) 0.047(2) 0.040(4) -0.005(3) 0.006(3) -0.0039(18)
C32 0.041(2) 0.064(3) 0.031(4) -0.008(3) 0.000(3) -0.0024(17)
C33 0.041(2) 0.072(3) 0.023(3) -0.010(3) 0.002(3) -0.0068(18)
C34 0.038(2) 0.076(3) 0.033(4) -0.006(4) 0.000(3) -0.0044(18)
C35 0.038(2) 0.068(3) 0.031(4) -0.013(3) -0.005(3) -0.0003(18)
C36 0.0373(19) 0.064(3) 0.027(3) -0.009(3) -0.001(3) -0.0010(17)
C37 0.044(3) 0.056(3) 0.047(4) 0.002(4) 0.007(4) -0.002(2)
C38 0.051(3) 0.057(3) 0.075(6) 0.000(4) 0.011(4) 0.004(3)
C39 0.056(3) 0.049(3) 0.075(6) -0.006(4) 0.016(4) 0.001(2)
C40 0.051(3) 0.049(2) 0.047(4) -0.001(3) 0.015(4) -0.003(2)
C41 0.056(3) 0.044(3) 0.056(5) 0.000(4) 0.014(4) -0.007(2)
C42 0.048(3) 0.053(3) 0.057(5) -0.003(4) 0.014(4) -0.010(2)
C43 0.042(3) 0.052(3) 0.045(4) 0.001(3) 0.013(3) -0.003(2)
C44 0.045(3) 0.071(3) 0.068(5) 0.007(4) 0.000(4) -0.010(3)
C45 0.050(4) 0.087(4) 0.097(7) 0.011(6) -0.014(5) -0.015(3)
C46 0.044(4) 0.097(4) 0.101(7) 0.021(6) -0.009(5) -0.009(3)
C47 0.039(3) 0.087(3) 0.062(5) 0.022(5) 0.000(4) 0.000(2)
C48 0.039(4) 0.095(4) 0.089(7) 0.025(6) -0.002(5) 0.008(3)
C49 0.048(4) 0.085(4) 0.080(6) 0.025(5) 0.003(5) 0.011(3)
C50 0.049(3) 0.069(3) 0.065(5) 0.018(4) -0.002(4) 0.005(3)
C51 0.055(3) 0.054(3) 0.052(5) 0.000(4) 0.003(4) 0.002(2)
C52 0.061(3) 0.053(3) 0.071(6) -0.001(4) 0.012(4) 0.007(3)
C53 0.071(4) 0.046(3) 0.076(6) -0.005(4) 0.014(5) 0.002(2)
C54 0.062(3) 0.048(2) 0.075(6) -0.003(4) 0.012(4) -0.005(2)
C55 0.068(4) 0.054(4) 0.107(8) -0.010(5) 0.011(6) -0.013(2)
C56 0.058(4) 0.060(4) 0.131(9) -0.007(6) 0.009(6) -0.018(3)
C57 0.053(3) 0.060(3) 0.084(6) -0.004(5) 0.004(5) -0.013(3)
C58 0.054(3) 0.076(3) 0.043(4) -0.009(4) 0.004(4) -0.014(3)
C59 0.053(3) 0.090(4) 0.049(5) -0.019(4) 0.008(4) -0.022(3)
C60 0.043(4) 0.100(4) 0.049(5) -0.024(5) 0.004(4) -0.015(2)
C61 0.038(2) 0.092(3) 0.032(4) -0.011(4) 0.002(3) -0.005(2)
C62 0.038(3) 0.101(4) 0.043(4) -0.011(4) 0.005(4) 0.006(2)
C63 0.045(3) 0.087(4) 0.056(5) -0.007(5) 0.001(4) 0.012(3)
C64 0.044(3) 0.074(3) 0.036(4) -0.002(4) -0.002(4) 0.005(3)
P1 0.0392(11) 0.0846(15) 0.0290(9) 0.0116(9) 0.0048(8) 0.0106(10)
P2 0.0423(11) 0.0673(12) 0.0283(9) 0.0055(8) 0.0033(8) 0.0121(9)
N201 0.044(3) 0.080(3) 0.0293(15) 0.0103(19) 0.002(2) 0.015(3)
C201 0.032(4) 0.090(3) 0.038(3) 0.014(2) 0.010(3) 0.012(3)
C202 0.076(7) 0.105(6) 0.050(4) 0.017(4) 0.005(4) -0.018(5)
C203 0.095(8) 0.094(6) 0.079(5) 0.018(5) 0.012(5) -0.012(5)
C204 0.077(7) 0.091(6) 0.085(5) 0.032(4) 0.026(5) 0.006(5)
C205 0.057(6) 0.089(6) 0.062(4) 0.029(4) 0.026(4) 0.030(4)
C206 0.053(5) 0.090(5) 0.043(3) 0.021(3) 0.013(3) 0.018(4)
C207 0.051(4) 0.092(3) 0.031(3) 0.007(3) 0.004(3) 0.017(3)
C208 0.062(5) 0.111(5) 0.047(5) 0.010(5) 0.019(4) 0.023(4)
C209 0.084(7) 0.134(6) 0.043(5) 0.007(6) 0.020(5) 0.042(5)
C210 0.102(8) 0.119(5) 0.060(6) -0.011(6) 0.016(5) 0.048(6)
C211 0.108(8) 0.098(4) 0.065(6) -0.005(5) 0.016(5) 0.029(5)
C212 0.070(6) 0.088(3) 0.042(4) 0.004(4) 0.010(4) 0.017(4)
C213 0.040(2) 0.084(5) 0.031(3) 0.019(3) 0.004(2) 0.008(2)
C214 0.043(3) 0.127(8) 0.037(4) 0.003(4) 0.000(3) 0.011(4)
C215 0.042(3) 0.157(10) 0.051(5) 0.001(4) -0.002(3) 0.005(5)
C216 0.034(4) 0.127(8) 0.059(5) 0.024(4) 0.005(3) 0.006(4)
C217 0.041(3) 0.105(7) 0.066(5) 0.017(4) 0.009(3) 0.013(4)
C218 0.039(3) 0.086(6) 0.055(5) 0.009(3) 0.008(3) 0.007(4)
C21A 0.065(3) 0.0648(17) 0.030(3) -0.005(2) 0.002(3) 0.010(2)
C22A 0.081(6) 0.068(2) 0.070(13) -0.015(5) -0.003(5) 0.020(3)
C23A 0.113(9) 0.065(2) 0.116(16) -0.017(6) -0.004(8) 0.014(5)
C24A 0.114(10) 0.061(4) 0.119(11) -0.011(6) -0.015(9) -0.002(6)
C25A 0.092(6) 0.065(5) 0.083(11) 0.005(7) -0.008(8) -0.009(5)
C26A 0.066(3) 0.063(3) 0.061(5) 0.002(4) 0.002(3) 0.000(3)
C21B 0.065(3) 0.0648(17) 0.030(3) -0.005(2) 0.002(3) 0.010(2)
C22B 0.081(6) 0.068(2) 0.070(13) -0.015(5) -0.003(5) 0.020(3)
C23B 0.113(9) 0.065(2) 0.116(16) -0.017(6) -0.004(8) 0.014(5)
C24B 0.114(10) 0.061(4) 0.119(11) -0.011(6) -0.015(9) -0.002(6)
C25B 0.092(6) 0.065(5) 0.083(11) 0.005(7) -0.008(8) -0.009(5)
C26B 0.066(3) 0.063(3) 0.061(5) 0.002(4) 0.002(3) 0.000(3)
C225 0.037(3) 0.056(3) 0.030(2) 0.001(2) 0.003(3) -0.001(3)
C226 0.047(5) 0.061(4) 0.030(3) 0.004(2) 0.002(3) 0.001(4)
C227 0.049(5) 0.074(4) 0.028(3) 0.002(3) 0.003(3) -0.005(4)
C228 0.040(5) 0.078(4) 0.041(3) -0.012(3) 0.004(3) -0.001(4)
C229 0.052(5) 0.060(4) 0.046(4) -0.007(2) -0.004(4) 0.007(4)
C230 0.048(5) 0.055(3) 0.041(3) 0.002(3) 0.002(3) -0.001(4)
C31A 0.0420(15) 0.090(4) 0.029(2) 0.001(3) -0.0001(15) 0.017(2)
C32A 0.044(2) 0.060(5) 0.030(3) 0.012(3) -0.001(2) 0.012(3)
C33A 0.044(2) 0.094(5) 0.038(3) 0.005(3) -0.005(2) 0.011(3)
C34A 0.039(3) 0.142(5) 0.045(4) -0.008(3) -0.004(2) 0.017(3)
C35A 0.039(3) 0.20(3) 0.043(3) -0.026(8) 0.000(3) 0.018(7)
C36A 0.039(3) 0.16(2) 0.034(3) -0.015(7) -0.001(3) 0.024(6)
C31B 0.0420(15) 0.090(4) 0.029(2) 0.001(3) -0.0001(15) 0.017(2)
C32B 0.044(2) 0.060(5) 0.030(3) 0.012(3) -0.001(2) 0.012(3)
C33B 0.044(2) 0.094(5) 0.038(3) 0.005(3) -0.005(2) 0.011(3)
C34B 0.039(3) 0.142(5) 0.045(4) -0.008(3) -0.004(2) 0.017(3)
C35B 0.039(3) 0.20(3) 0.043(3) -0.026(8) 0.000(3) 0.018(7)
C36B 0.039(3) 0.16(2) 0.034(3) -0.015(7) -0.001(3) 0.024(6)
P3 0.0398(11) 0.0535(11) 0.0304(9) 0.0024(8) -0.0021(8) -0.0021(9)
N301 0.043(4) 0.048(4) 0.034(2) 0.000 -0.005(3) 0.000
C301 0.031(4) 0.076(3) 0.040(3) 0.020(3) -0.005(3) -0.001(3)
C302 0.060(6) 0.066(4) 0.088(5) 0.031(3) 0.016(5) 0.005(4)
C303 0.066(7) 0.102(6) 0.136(8) 0.064(5) 0.035(7) 0.006(6)
C304 0.064(7) 0.165(8) 0.101(6) 0.083(7) 0.024(7) 0.011(7)
C305 0.058(6) 0.194(9) 0.039(4) 0.039(5) -0.004(4) -0.019(7)
C306 0.046(5) 0.135(6) 0.034(3) 0.008(3) -0.002(3) -0.022(5)
C307 0.071(4) 0.057(2) 0.022(3) -0.001(2) 0.003(4) 0.005(2)
C308 0.083(4) 0.083(4) 0.050(5) -0.014(5) -0.007(5) 0.029(3)
C309 0.144(7) 0.095(5) 0.053(5) -0.016(6) -0.008(7) 0.059(5)
C310 0.208(11) 0.062(5) 0.048(6) 0.009(5) 0.020(8) 0.034(4)
C311 0.179(8) 0.057(3) 0.061(6) -0.009(5) 0.057(7) -0.018(4)
C312 0.107(5) 0.058(3) 0.054(5) -0.006(4) 0.035(5) -0.018(3)
C313 0.038(2) 0.061(4) 0.031(3) 0.003(3) 0.0018(18) -0.007(3)
C314 0.039(3) 0.104(7) 0.038(4) -0.010(4) -0.002(3) 0.000(4)
C315 0.038(3) 0.130(8) 0.037(4) 0.000(4) -0.003(3) -0.004(5)
C316 0.034(4) 0.111(7) 0.044(4) 0.016(4) 0.003(3) 0.005(4)
C317 0.044(3) 0.086(6) 0.055(4) -0.003(4) 0.007(3) 0.003(4)
C318 0.040(3) 0.075(6) 0.037(3) -0.002(3) 0.003(3) -0.003(4)
P4 0.0385(12) 0.0659(13) 0.0303(9) -0.0022(9) -0.0014(8) -0.0027(9)
N401 0.048(5) 0.084(6) 0.036(3) 0.000 -0.006(3) 0.000
C401 0.035(4) 0.064(3) 0.038(3) -0.007(3) 0.001(3) -0.006(2)
C402 0.060(6) 0.080(5) 0.041(3) -0.011(3) 0.005(4) 0.004(4)
C403 0.079(7) 0.099(7) 0.061(4) -0.018(4) 0.021(4) 0.017(4)
C404 0.077(7) 0.072(6) 0.081(4) -0.007(4) 0.022(5) 0.017(4)
C405 0.052(5) 0.070(5) 0.066(4) 0.006(4) 0.011(4) 0.007(3)
C406 0.047(5) 0.068(5) 0.043(3) -0.004(3) -0.001(3) 0.003(3)
C407 0.033(4) 0.063(3) 0.036(3) -0.002(2) 0.000(2) -0.002(3)
C408 0.043(5) 0.063(4) 0.047(4) 0.000(3) 0.009(3) -0.004(4)
C409 0.044(5) 0.076(4) 0.048(4) 0.002(3) 0.011(3) -0.010(4)
C410 0.035(5) 0.092(5) 0.046(4) -0.010(3) 0.007(3) -0.003(4)
C411 0.039(5) 0.079(4) 0.049(4) -0.010(3) 0.000(3) 0.012(4)
C412 0.044(5) 0.066(4) 0.047(4) -0.001(3) 0.002(3) 0.007(4)
C41A 0.044(3) 0.063(3) 0.037(2) -0.003(2) 0.006(2) -0.003(2)
C42A 0.056(3) 0.077(3) 0.044(3) -0.002(3) -0.003(2) -0.019(3)
C43A 0.066(4) 0.093(4) 0.061(3) -0.014(3) 0.008(3) -0.031(3)
C44A 0.082(4) 0.078(4) 0.077(3) -0.016(3) 0.027(3) -0.031(4)
C45A 0.121(11) 0.104(11) 0.072(4) 0.019(7) 0.012(6) -0.049(10)
C46A 0.083(10) 0.087(9) 0.049(4) 0.015(6) 0.002(5) -0.022(8)
C41B 0.044(3) 0.063(3) 0.037(2) -0.003(2) 0.006(2) -0.003(2)
C42B 0.056(3) 0.077(3) 0.044(3) -0.002(3) -0.003(2) -0.019(3)
C43B 0.066(4) 0.093(4) 0.061(3) -0.014(3) 0.008(3) -0.031(3)
C44B 0.082(4) 0.078(4) 0.077(3) -0.016(3) 0.027(3) -0.031(4)
C45B 0.121(11) 0.104(11) 0.072(4) 0.019(7) 0.012(6) -0.049(10)
C46B 0.083(10) 0.087(9) 0.049(4) 0.015(6) 0.002(5) -0.022(8)

loop_
_atom_type_symbol
_atom_type_description
_atom_type_scat_dispersion_real
_atom_type_scat_dispersion_imag
_atom_type_scat_source
C C 0.0033 0.0016 'International Tables Vol C Tables 4.2.6.8 and 6.1.1.4'
H H 0.0000 0.0000 'International Tables Vol C Tables 4.2.6.8 and 6.1.1.4'
Cl Cl 0.1484 0.1585 'International Tables Vol C Tables 4.2.6.8 and 6.1.1.4'
N N 0.0061 0.0033 'International Tables Vol C Tables 4.2.6.8 and 6.1.1.4'
O O 0.0106 0.0060 'International Tables Vol C Tables 4.2.6.8 and 6.1.1.4'
P P 0.1023 0.0942 'International Tables Vol C Tables 4.2.6.8 and 6.1.1.4'
Ti Ti 0.2776 0.4457 'International Tables Vol C Tables 4.2.6.8 and 6.1.1.4'

loop_
_geom_angle_atom_site_label_1
_geom_angle_atom_site_label_2
_geom_angle_atom_site_label_3
_geom_angle
_geom_angle_site_symmetry_1
_geom_angle_site_symmetry_3
O Ti N4 105.2(3) . .
O Ti N2 109.0(3) . .
N4 Ti N2 145.8(2) . .
O Ti N1 105.8(3) . .
N4 Ti N1 85.8(2) . .
N2 Ti N1 84.5(2) . .
O Ti N3 107.7(3) . .
N4 Ti N3 85.2(2) . .
N2 Ti N3 85.0(2) . .
N1 Ti N3 146.5(2) . .
C4 N1 C1 108.4(6) . .
C4 N1 Ti 126.7(5) . .
C1 N1 Ti 124.1(5) . .
C8 N2 C5 108.7(6) . .
C8 N2 Ti 125.1(5) . .
C5 N2 Ti 125.7(5) . .
C9 N3 C12 108.4(6) . .
C9 N3 Ti 125.6(5) . .
C12 N3 Ti 123.9(5) . .
C16 N4 C13 109.0(6) . .
C16 N4 Ti 124.4(5) . .
C13 N4 Ti 124.2(5) . .
C16 N5 C1 122.6(6) . .
C5 N6 C4 122.6(6) . .
C8 N7 C9 122.6(6) . .
C13 N8 C12 122.7(6) . .
C32 N9 C14 111.8(6) . .
C36 N10 C15 111.4(6) . .
C17 N11 C2 111.8(6) . .
C21 N12 C3 111.7(6) . .
C22 N13 C6 112.4(6) . .
C26 N14 C7 111.8(6) . .
C27 N15 C10 112.1(6) . .
C31 N16 C11 112.7(6) . .
N5 C1 N1 127.5(6) . .
N5 C1 C2 124.1(7) . .
N1 C1 C2 108.3(6) . .
N11 C2 C1 128.2(7) . .
N11 C2 C3 124.0(6) . .
C1 C2 C3 107.7(6) . .
N12 C3 C4 129.8(7) . .
N12 C3 C2 123.8(7) . .
C4 C3 C2 106.2(6) . .
N6 C4 N1 126.6(7) . .
N6 C4 C3 123.8(6) . .
N1 C4 C3 109.4(6) . .
N6 C5 N2 129.2(7) . .
N6 C5 C6 123.1(7) . .
N2 C5 C6 107.7(6) . .
N13 C6 C7 123.1(7) . .
N13 C6 C5 128.6(7) . .
C7 C6 C5 108.2(6) . .
N14 C7 C6 125.3(7) . .
N14 C7 C8 128.3(7) . .
C6 C7 C8 106.4(6) . .
N7 C8 N2 129.6(7) . .
N7 C8 C7 121.4(6) . .
N2 C8 C7 109.0(6) . .
N7 C9 N3 126.5(6) . .
N7 C9 C10 123.9(6) . .
N3 C9 C10 109.5(6) . .
N15 C10 C9 130.0(7) . .
N15 C10 C11 124.2(6) . .
C9 C10 C11 105.8(6) . .
N16 C11 C12 129.2(7) . .
N16 C11 C10 123.2(7) . .
C12 C11 C10 107.6(6) . .
N8 C12 N3 127.5(6) . .
N8 C12 C11 124.0(6) . .
N3 C12 C11 108.5(6) . .
N8 C13 N4 129.1(7) . .
N8 C13 C14 123.4(7) . .
N4 C13 C14 107.5(6) . .
N9 C14 C15 124.6(7) . .
N9 C14 C13 127.0(7) . .
C15 C14 C13 108.5(6) . .
N10 C15 C14 124.3(7) . .
N10 C15 C16 128.6(7) . .
C14 C15 C16 107.1(6) . .
N5 C16 N4 128.9(6) . .
N5 C16 C15 123.1(6) . .
N4 C16 C15 108.0(6) . .
N11 C17 C21 124.0(7) . .
N11 C17 C18 127.6(7) . .
C21 C17 C18 108.4(6) . .
C37 C18 C19 119.2(7) . .
C37 C18 C17 134.6(7) . .
C19 C18 C17 106.2(6) . .
C40 C19 C20 124.3(7) . .
C40 C19 C18 123.7(7) . .
C20 C19 C18 112.0(6) . .
C43 C20 C19 117.5(7) . .
C43 C20 C21 136.2(7) . .
C19 C20 C21 106.3(6) . .
N12 C21 C17 124.7(6) . .
N12 C21 C20 128.2(7) . .
C17 C21 C20 107.1(6) . .
N13 C22 C26 123.7(7) . .
N13 C22 C23 128.1(7) . .
C26 C22 C23 108.2(6) . .
C44 C23 C24 117.8(7) . .
C44 C23 C22 135.8(8) . .
C24 C23 C22 106.3(7) . .
C47 C24 C23 125.3(8) . .
C47 C24 C25 123.0(8) . .
C23 C24 C25 111.6(7) . .
C50 C25 C24 119.5(7) . .
C50 C25 C26 134.9(8) . .
C24 C25 C26 105.5(7) . .
N14 C26 C22 123.5(7) . .
N14 C26 C25 128.3(7) . .
C22 C26 C25 108.2(6) . .
N15 C27 C31 123.9(7) . .
N15 C27 C28 127.8(7) . .
C31 C27 C28 108.4(6) . .
C51 C28 C29 119.4(7) . .
C51 C28 C27 135.3(7) . .
C29 C28 C27 105.3(7) . .
C54 C29 C30 123.9(8) . .
C54 C29 C28 123.5(8) . .
C30 C29 C28 112.6(7) . .
C57 C30 C29 119.3(8) . .
C57 C30 C31 134.3(8) . .
C29 C30 C31 106.4(7) . .
N16 C31 C27 124.0(7) . .
N16 C31 C30 128.5(7) . .
C27 C31 C30 107.4(6) . .
N9 C32 C36 123.3(7) . .
N9 C32 C33 128.3(7) . .
C36 C32 C33 108.4(7) . .
C58 C33 C34 118.9(7) . .
C58 C33 C32 135.2(8) . .
C34 C33 C32 105.9(7) . .
C61 C34 C35 124.0(8) . .
C61 C34 C33 123.6(8) . .
C35 C34 C33 112.4(7) . .
C64 C35 C34 119.0(7) . .
C64 C35 C36 135.9(7) . .
C34 C35 C36 105.0(7) . .
N10 C36 C32 124.5(7) . .
N10 C36 C35 127.2(7) . .
C32 C36 C35 108.2(6) . .
C18 C37 C38 118.6(7) . .
C39 C38 C37 122.4(8) . .
C38 C39 C40 120.8(8) . .
C19 C40 C41 115.7(7) . .
C19 C40 C39 115.3(7) . .
C41 C40 C39 129.0(7) . .
C42 C41 C40 121.4(7) . .
C41 C42 C43 122.1(7) . .
C20 C43 C42 119.0(7) . .
C23 C44 C45 118.0(9) . .
C46 C45 C44 123.1(9) . .
C45 C46 C47 121.0(9) . .
C24 C47 C48 116.7(8) . .
C24 C47 C46 114.6(8) . .
C48 C47 C46 128.6(8) . .
C49 C48 C47 120.6(8) . .
C48 C49 C50 122.1(9) . .
C25 C50 C49 118.0(8) . .
C28 C51 C52 117.9(8) . .
C53 C52 C51 122.5(8) . .
C52 C53 C54 121.0(8) . .
C29 C54 C55 116.0(8) . .
C29 C54 C53 115.6(8) . .
C55 C54 C53 128.4(8) . .
C56 C55 C54 120.3(9) . .
C55 C56 C57 123.3(9) . .
C30 C57 C56 117.1(9) . .
C33 C58 C59 118.1(8) . .
C60 C59 C58 122.4(9) . .
C59 C60 C61 120.8(8) . .
C34 C61 C62 116.2(8) . .
C34 C61 C60 116.2(8) . .
C62 C61 C60 127.6(8) . .
C63 C62 C61 120.0(8) . .
C62 C63 C64 122.5(9) . .
C35 C64 C63 118.4(8) . .
N201 P1 C201 108.0(4) . .
N201 P1 C207 115.0(3) . .
C201 P1 C207 108.1(4) . .
N201 P1 C213 109.5(3) . .
C201 P1 C213 106.2(4) . .
C207 P1 C213 109.5(4) . .
N201 P2 C31B 112.2(8) . .
N201 P2 C225 108.4(3) . .
C31B P2 C225 111.0(7) . .
N201 P2 C21B 116.2(6) . .
C31B P2 C21B 100.2(9) . .
C225 P2 C21B 108.6(5) . .
N201 P2 C21A 111.8(5) . .
C225 P2 C21A 102.6(5) . .
N201 P2 C31A 110.6(6) . .
C225 P2 C31A 106.1(5) . .
C21A P2 C31A 116.6(7) . .
P2 N201 P1 144.7(5) . .
C202 C201 C206 118.8(8) . .
C202 C201 P1 119.6(6) . .
C206 C201 P1 121.5(7) . .
C201 C202 C203 120.4(9) . .
C204 C203 C202 119.1(10) . .
C205 C204 C203 121.2(10) . .
C204 C205 C206 119.7(9) . .
C205 C206 C201 120.7(9) . .
C212 C207 C208 118.5(9) . .
C212 C207 P1 119.9(7) . .
C208 C207 P1 121.4(8) . .
C209 C208 C207 121.1(11) . .
C208 C209 C210 119.6(11) . .
C209 C210 C211 121.2(10) . .
C212 C211 C210 118.0(11) . .
C207 C212 C211 121.6(10) . .
C214 C213 C218 118.9(7) . .
C214 C213 P1 124.5(7) . .
C218 C213 P1 116.3(6) . .
C215 C214 C213 120.5(9) . .
C214 C215 C216 120.0(9) . .
C217 C216 C215 119.3(9) . .
C218 C217 C216 121.5(9) . .
C217 C218 C213 119.7(8) . .
C22A C21A C26A 120.0 . .
C22A C21A P2 122.1(7) . .
C26A C21A P2 117.9(7) . .
C23A C22A C21A 120.0 . .
C22A C23A C24A 120.0 . .
C25A C24A C23A 120.0 . .
C24A C25A C26A 120.0 . .
C25A C26A C21A 120.0 . .
C22B C21B C26B 120.0 . .
C22B C21B P2 122.7(7) . .
C26B C21B P2 117.3(7) . .
C23B C22B C21B 120.0 . .
C22B C23B C24B 120.0 . .
C23B C24B C25B 120.0 . .
C26B C25B C24B 120.0 . .
C25B C26B C21B 120.0 . .
C226 C225 C230 119.3(7) . .
C226 C225 P2 120.4(6) . .
C230 C225 P2 120.2(5) . .
C227 C226 C225 120.9(7) . .
C226 C227 C228 120.1(7) . .
C227 C228 C229 120.1(7) . .
C228 C229 C230 119.9(8) . .
C225 C230 C229 119.8(7) . .
C32A C31A C36A 120.0 . .
C32A C31A P2 121.5(8) . .
C36A C31A P2 118.5(8) . .
C31A C32A C33A 120.0 . .
C34A C33A C32A 120.0 . .
C33A C34A C35A 120.0 . .
C34A C35A C36A 120.0 . .
C35A C36A C31A 120.0 . .
C36B C31B C32B 120.9(15) . .
C36B C31B P2 120.4(14) . .
C32B C31B P2 118.6(14) . .
C33B C32B C31B 118.2(15) . .
C32B C33B C34B 119.6(16) . .
C35B C34B C33B 120.0(17) . .
C34B C35B C36B 122.2(18) . .
C35B C36B C31B 119.2(17) . .
N301 P3 C313 109.8(3) . .
N301 P3 C307 114.3(4) . .
C313 P3 C307 109.4(4) . .
N301 P3 C301 109.5(3) . .
C313 P3 C301 106.0(3) . .
C307 P3 C301 107.5(4) . .
P3 N301 P3 141.1(6) . 2_655
C306 C301 C302 119.4(8) . .
C306 C301 P3 122.0(7) . .
C302 C301 P3 118.4(7) . .
C301 C302 C303 118.9(10) . .
C304 C303 C302 120.7(12) . .
C305 C304 C303 119.3(11) . .
C306 C305 C304 121.2(12) . .
C305 C306 C301 120.4(11) . .
C308 C307 C312 119.2(8) . .
C308 C307 P3 117.8(7) . .
C312 C307 P3 123.1(7) . .
C307 C308 C309 120.6(11) . .
C308 C309 C310 118.9(12) . .
C311 C310 C309 119.8(11) . .
C310 C311 C312 121.8(12) . .
C311 C312 C307 119.7(11) . .
C318 C313 C314 118.3(7) . .
C318 C313 P3 120.9(5) . .
C314 C313 P3 120.9(6) . .
C315 C314 C313 120.4(8) . .
C314 C315 C316 120.1(8) . .
C317 C316 C315 120.2(8) . .
C316 C317 C318 120.0(8) . .
C313 C318 C317 121.0(7) . .
N401 P4 C401 113.7(4) . .
N401 P4 C41A 110.9(6) . .
C401 P4 C41A 101.9(6) . .
N401 P4 C41B 105.5(6) . .
C401 P4 C41B 109.5(6) . .
N401 P4 C407 112.2(2) . .
C401 P4 C407 111.1(4) . .
C41A P4 C407 106.3(6) . .
C41B P4 C407 104.2(6) . .
P4 N401 P4 158.6(7) 2 .
C406 C401 C402 118.8(7) . .
C406 C401 P4 122.0(6) . .
C402 C401 P4 118.7(6) . .
C403 C402 C401 120.1(8) . .
C404 C403 C402 121.0(9) . .
C403 C404 C405 120.0(9) . .
C406 C405 C404 119.8(8) . .
C405 C406 C401 120.3(8) . .
C408 C407 C412 118.7(7) . .
C408 C407 P4 125.0(6) . .
C412 C407 P4 116.3(6) . .
C407 C408 C409 121.2(8) . .
C408 C409 C410 119.1(8) . .
C411 C410 C409 120.3(8) . .
C410 C411 C412 120.2(8) . .
C411 C412 C407 120.4(8) . .
C42A C41A C46A 120.0 . .
C42A C41A P4 121.8(9) . .
C46A C41A P4 118.1(9) . .
C43A C42A C41A 120.0 . .
C42A C43A C44A 120.0 . .
C45A C44A C43A 120.0 . .
C44A C45A C46A 120.0 . .
C45A C46A C41A 120.0 . .
C42B C41B C46B 120.0 . .
C42B C41B P4 117.7(9) . .
C46B C41B P4 122.3(9) . .
C41B C42B C43B 120.0 . .
C42B C43B C44B 120.0 . .
C45B C44B C43B 120.0 . .
C44B C45B C46B 120.0 . .
C45B C46B C41B 120.0 . .
C2S C1S C6S 120.0 . .
C2S C1S Cl1 117.9(6) . .
C6S C1S Cl1 121.5(6) . .
C1S C2S C3S 120.0 . .
C1S C2S Cl2 123.0(6) . .
C3S C2S Cl2 117.0(6) . .
C4S C3S C2S 120.0 . .
C5S C4S C3S 120.0 . .
C4S C5S C6S 120.0 . .
C5S C6S C1S 120.0 . .
C12S C11S C16S 120.0 . .
C12S C11S C17S 121.5(11) . .
C16S C11S C17S 117.9(11) . .
C13S C12S C11S 120.0 . .
C12S C13S C14S 120.0 . .
C13S C14S C15S 120.0 . .
C16S C15S C14S 120.0 . .
C15S C16S C11S 120.0 . .
N11S C17S C11S 152(2) . .
C02S C01S C06S 120.0 . .
C02S C01S C07S 121.7(12) . .
C06S C01S C07S 118.1(11) . .
C01S C02S C03S 120.0 . .
C04S C03S C02S 120.0 . .
C05S C04S C03S 120.0 . .
C06S C05S C04S 120.0 . .
C05S C06S C01S 120.0 . .
N01S C07S C01S 152(2) . .
Cl3 Cl3 C21S 166.1(10) 2 .
C22S C21S C26S 120.0 . .
C22S C21S Cl3 118.2(6) . .
C26S C21S Cl3 121.8(6) . .
C21S C22S C23S 120.0 . .
C21S C22S Cl4 123.0(6) . .
C23S C22S Cl4 116.9(6) . .
C24S C23S C22S 120.0 . .
C23S C24S C25S 120.0 . .
C26S C25S C24S 120.0 . .
C25S C26S C21S 120.0 . .
C52S C51S C56S 120.0 . .
C52S C51S Cl7 118.4(6) . .
C56S C51S Cl7 121.6(6) . .
C51S C52S C53S 120.0 . .
C51S C52S Cl8 123.2(6) . .
C53S C52S Cl8 116.8(6) . .
C54S C53S C52S 120.0 . .
C55S C54S C53S 120.0 . .
C54S C55S C56S 120.0 . .
C55S C56S C51S 120.0 . .
C32S C31S C36S 120.0 . .
C32S C31S Cl5 118.3(6) . .
C36S C31S Cl5 121.7(6) . .
C33S C32S C31S 120.0 . .
C33S C32S Cl6 116.9(6) . .
C31S C32S Cl6 123.1(6) . .
C32S C33S C34S 120.0 . .
C35S C34S C33S 120.0 . .
C34S C35S C36S 120.0 . .
C35S C36S C31S 120.0 . .
C82S C81S C86S 120.0 . .
C82S C81S C87S 121.4(12) . .
C86S C81S C87S 117.8(11) . .
C81S C82S C83S 120.0 . .
C82S C83S C84S 120.0 . .
C85S C84S C83S 120.0 . .
C86S C85S C84S 120.0 . .
C85S C86S C81S 120.0 . .
N81S C87S C81S 151(2) . .

loop_
_geom_bond_atom_site_label_1
_geom_bond_atom_site_label_2
_geom_bond_distance
_geom_bond_site_symmetry_2
Ti O 1.612(5) .
Ti N4 2.065(6) .
Ti N2 2.077(6) .
Ti N1 2.092(6) .
Ti N3 2.093(6) .
N1 C4 1.392(9) .
N1 C1 1.399(9) .
N2 C8 1.393(9) .
N2 C5 1.410(9) .
N3 C9 1.385(9) .
N3 C12 1.396(9) .
N4 C16 1.394(9) .
N4 C13 1.410(9) .
N5 C16 1.318(9) .
N5 C1 1.379(9) .
N6 C5 1.310(9) .
N6 C4 1.371(9) .
N7 C8 1.318(9) .
N7 C9 1.377(9) .
N8 C13 1.303(9) .
N8 C12 1.366(9) .
N9 C32 1.338(9) .
N9 C14 1.372(9) .
N10 C36 1.348(9) .
N10 C15 1.358(9) .
N11 C17 1.332(9) .
N11 C2 1.374(9) .
N12 C21 1.328(9) .
N12 C3 1.376(9) .
N13 C22 1.340(9) .
N13 C6 1.359(9) .
N14 C26 1.342(9) .
N14 C7 1.345(9) .
N15 C27 1.343(9) .
N15 C10 1.365(9) .
N16 C31 1.328(9) .
N16 C11 1.372(9) .
C1 C2 1.415(10) .
C2 C3 1.438(10) .
C3 C4 1.417(10) .
C5 C6 1.475(10) .
C6 C7 1.398(10) .
C7 C8 1.482(10) .
C9 C10 1.431(10) .
C10 C11 1.435(10) .
C11 C12 1.422(10) .
C13 C14 1.461(10) .
C14 C15 1.387(10) .
C15 C16 1.479(10) .
C17 C21 1.469(10) .
C17 C18 1.471(10) .
C18 C37 1.366(10) .
C18 C19 1.433(10) .
C19 C40 1.394(10) .
C19 C20 1.429(10) .
C20 C43 1.389(10) .
C20 C21 1.490(10) .
C22 C26 1.434(10) .
C22 C23 1.478(10) .
C23 C44 1.379(11) .
C23 C24 1.414(11) .
C24 C47 1.390(11) .
C24 C25 1.438(11) .
C25 C50 1.368(11) .
C25 C26 1.480(10) .
C27 C31 1.462(10) .
C27 C28 1.480(10) .
C28 C51 1.363(10) .
C28 C29 1.435(11) .
C29 C54 1.403(11) .
C29 C30 1.416(11) .
C30 C57 1.390(11) .
C30 C31 1.479(10) .
C32 C36 1.432(10) .
C32 C33 1.469(10) .
C33 C58 1.382(11) .
C33 C34 1.425(11) .
C34 C61 1.394(11) .
C34 C35 1.419(11) .
C35 C64 1.365(11) .
C35 C36 1.494(10) .
C37 C38 1.423(11) .
C38 C39 1.370(11) .
C39 C40 1.447(11) .
C40 C41 1.422(11) .
C41 C42 1.361(11) .
C42 C43 1.421(10) .
C44 C45 1.427(12) .
C45 C46 1.344(13) .
C46 C47 1.436(13) .
C47 C48 1.426(13) .
C48 C49 1.377(13) .
C49 C50 1.440(11) .
C51 C52 1.433(11) .
C52 C53 1.378(12) .
C53 C54 1.422(12) .
C54 C55 1.414(12) .
C55 C56 1.386(13) .
C56 C57 1.418(12) .
C58 C59 1.430(11) .
C59 C60 1.368(12) .
C60 C61 1.427(12) .
C61 C62 1.427(12) .
C62 C63 1.380(12) .
C63 C64 1.428(11) .
P1 N201 1.589(6) .
P1 C201 1.794(9) .
P1 C207 1.796(9) .
P1 C213 1.807(8) .
P2 N201 1.585(6) .
P2 C31B 1.737(18) .
P2 C225 1.796(7) .
P2 C21B 1.818(6) .
P2 C21A 1.820(6) .
P2 C31A 1.888(11) .
C201 C202 1.383(12) .
C201 C206 1.404(10) .
C202 C203 1.391(13) .
C203 C204 1.388(13) .
C204 C205 1.364(14) .
C205 C206 1.373(12) .
C207 C212 1.382(12) .
C207 C208 1.417(11) .
C208 C209 1.360(13) .
C209 C210 1.387(15) .
C210 C211 1.405(15) .
C211 C212 1.394(13) .
C213 C214 1.391(11) .
C213 C218 1.396(11) .
C214 C215 1.380(11) .
C215 C216 1.387(13) .
C216 C217 1.374(13) .
C217 C218 1.368(11) .
C21A C22A 1.3900 .
C21A C26A 1.3900 .
C22A C23A 1.3900 .
C23A C24A 1.3900 .
C24A C25A 1.3900 .
C25A C26A 1.3900 .
C21B C22B 1.3900 .
C21B C26B 1.3900 .
C22B C23B 1.3900 .
C23B C24B 1.3900 .
C24B C25B 1.3900 .
C25B C26B 1.3900 .
C225 C226 1.390(9) .
C225 C230 1.395(10) .
C226 C227 1.376(10) .
C227 C228 1.383(11) .
C228 C229 1.391(11) .
C229 C230 1.398(10) .
C31A C32A 1.3900 .
C31A C36A 1.3900 .
C32A C33A 1.3900 .
C33A C34A 1.3900 .
C34A C35A 1.3900 .
C35A C36A 1.3900 .
C31B C36B 1.40(2) .
C31B C32B 1.44(2) .
C32B C33B 1.41(2) .
C33B C34B 1.43(2) .
C34B C35B 1.37(2) .
C35B C36B 1.38(2) .
P3 N301 1.594(3) .
P3 C313 1.793(8) .
P3 C307 1.804(8) .
P3 C301 1.811(8) .
N301 P3 1.594(3) 2_655
C301 C306 1.389(11) .
C301 C302 1.397(12) .
C302 C303 1.408(13) .
C303 C304 1.378(17) .
C304 C305 1.374(17) .
C305 C306 1.371(12) .
C307 C308 1.392(12) .
C307 C312 1.397(12) .
C308 C309 1.397(13) .
C309 C310 1.409(17) .
C310 C311 1.356(17) .
C311 C312 1.379(13) .
C313 C318 1.377(10) .
C313 C314 1.410(10) .
C314 C315 1.370(11) .
C315 C316 1.379(12) .
C316 C317 1.373(11) .
C317 C318 1.381(11) .
P4 N401 1.577(3) .
P4 C401 1.810(8) .
P4 C41A 1.815(5) .
P4 C41B 1.815(5) .
P4 C407 1.818(7) .
N401 P4 1.577(3) 2
C401 C406 1.399(10) .
C401 C402 1.406(10) .
C402 C403 1.379(12) .
C403 C404 1.367(13) .
C404 C405 1.396(12) .
C405 C406 1.387(11) .
C407 C408 1.387(10) .
C407 C412 1.402(10) .
C408 C409 1.388(10) .
C409 C410 1.396(12) .
C410 C411 1.381(12) .
C411 C412 1.381(10) .
C41A C42A 1.3900 .
C41A C46A 1.3900 .
C42A C43A 1.3900 .
C43A C44A 1.3900 .
C44A C45A 1.3900 .
C45A C46A 1.3900 .
C41B C42B 1.3900 .
C41B C46B 1.3900 .
C42B C43B 1.3900 .
C43B C44B 1.3900 .
C44B C45B 1.3900 .
C45B C46B 1.3900 .
Cl1 C1S 1.819(10) .
Cl2 C2S 1.787(9) .
C1S C2S 1.3900 .
C1S C6S 1.3900 .
C2S C3S 1.3900 .
C3S C4S 1.3900 .
C4S C5S 1.3900 .
C5S C6S 1.3900 .
C11S C12S 1.3900 .
C11S C16S 1.3900 .
C11S C17S 1.49(2) .
C12S C13S 1.3900 .
C13S C14S 1.3900 .
C14S C15S 1.3900 .
C15S C16S 1.3900 .
C17S N11S 1.03(2) .
C01S C02S 1.3900 .
C01S C06S 1.3900 .
C01S C07S 1.49(2) .
C02S C03S 1.3900 .
C03S C04S 1.3900 .
C04S C05S 1.3900 .
C05S C06S 1.3900 .
C07S N01S 1.03(2) .
Cl3 Cl3 1.67(2) 2
Cl3 C21S 1.818(10) .
Cl4 C22S 1.787(9) .
C21S C22S 1.3900 .
C21S C26S 1.3900 .
C22S C23S 1.3900 .
C23S C24S 1.3900 .
C24S C25S 1.3900 .
C25S C26S 1.3900 .
Cl7 C51S 1.818(10) .
Cl8 C52S 1.787(9) .
C51S C52S 1.3900 .
C51S C56S 1.3900 .
C52S C53S 1.3900 .
C53S C54S 1.3900 .
C54S C55S 1.3900 .
C55S C56S 1.3900 .
Cl5 C31S 1.817(10) .
Cl6 C32S 1.786(9) .
C31S C32S 1.3900 .
C31S C36S 1.3900 .
C32S C33S 1.3900 .
C33S C34S 1.3900 .
C34S C35S 1.3900 .
C35S C36S 1.3900 .
C81S C82S 1.3900 .
C81S C86S 1.3900 .
C81S C87S 1.49(2) .
C82S C83S 1.3900 .
C83S C84S 1.3900 .
C84S C85S 1.3900 .
C85S C86S 1.3900 .
C87S N81S 1.03(2) .
